data_4350330
loop_
_publ_author_name
'Sibert, John W.'
'Forshee, Philip B.'
'Lynch, Vincent'

_publ_section_title
;
 Electron transfer vs coordination chemistry: isomer-specific binding of
 HgII by an ortho-Wurster's thiacrown ether.
;
_journal_issue 16
_journal_name_full 'Inorganic chemistry'
_journal_page_first 6108
_journal_page_last 6110
_journal_paper_doi 10.1021/ic060624r
_journal_volume 45
_journal_year 2006
_chemical_formula_sum 'C18 H30 F12 Hg N2 P2 S3'
_chemical_formula_weight 861.15
_space_group_IT_number 14
_space_group_name_Hall '-P 2yn'
_space_group_name_H-M_alt 'P 1 21/n 1'
_symmetry_cell_setting monoclinic
_symmetry_space_group_name_H-M 'P 1 21/n 1'
_atom_sites_solution_hydrogens geom
_atom_sites_solution_primary direct
_atom_sites_solution_secondary difmap
_audit_creation_method SHELXL-97
_cell_angle_alpha 90.00
_cell_angle_beta 92.539(1)
_cell_angle_gamma 90.00
_cell_formula_units_Z 4
_cell_length_a 9.6186(1)
_cell_length_b 16.4436(1)
_cell_length_c 17.1630(2)
_cell_measurement_temperature 153(2)
_cell_volume 2711.91(5)
_computing_cell_refinement 'Collect software, Nonius B.V. 1998'
_computing_data_collection 'Collect software, Nonius B.V. 1998'
_computing_data_reduction
;
DENZO and Scalepack (Otwinoski and Minor, 1997)
;
_computing_molecular_graphics 'XP SHELXTL/PC, Siemens Analytical'
_computing_structure_refinement 'XL SHELXTL/PC, Siemens Analytical'
_computing_structure_solution
;

SIR97 - Altomare A., Burla M.C., Camalli M., Cascarano G.L., Giacovazzo C., 
Guagliardi A., Moliterni A.G.G., Polidori G.,Spagna R.
;
_diffrn_ambient_temperature 153(2)
_diffrn_measured_fraction_theta_full 0.998
_diffrn_measured_fraction_theta_max 0.998
_diffrn_measurement_device_type 'Nonius Kappa CCD'
_diffrn_measurement_method \w-scans
_diffrn_radiation_monochromator graphite
_diffrn_radiation_source 'fine-focus sealed tube'
_diffrn_radiation_type MoK\a
_diffrn_radiation_wavelength 0.71073
_diffrn_reflns_av_R_equivalents 0.0544
_diffrn_reflns_av_sigmaI/netI 0.0312
_diffrn_reflns_limit_h_max 12
_diffrn_reflns_limit_h_min -12
_diffrn_reflns_limit_k_max 21
_diffrn_reflns_limit_k_min -21
_diffrn_reflns_limit_l_max 18
_diffrn_reflns_limit_l_min -22
_diffrn_reflns_number 31630
_diffrn_reflns_theta_full 27.48
_diffrn_reflns_theta_max 27.48
_diffrn_reflns_theta_min 3.26
_exptl_absorpt_coefficient_mu 6.121
_exptl_absorpt_correction_T_max 0.313
_exptl_absorpt_correction_T_min 0.151
_exptl_absorpt_correction_type gaussian
_exptl_absorpt_process_details
;
Xprep SHELXTL/PC, Siemens Analytical
;
_exptl_crystal_colour colorless
_exptl_crystal_density_diffrn 2.109
_exptl_crystal_density_method 'not measured'
_exptl_crystal_description prisms
_exptl_crystal_F_000 1672
_exptl_crystal_size_max 0.37
_exptl_crystal_size_mid 0.30
_exptl_crystal_size_min 0.22
_refine_diff_density_max 0.866
_refine_diff_density_min -1.057
_refine_diff_density_rms 0.099
_refine_ls_extinction_coef 0.00290(11)
_refine_ls_extinction_expression Fc^*^=kFc[1+0.001xFc^2^\l^3^/sin(2\q)]^-1/4^
_refine_ls_extinction_method SHELXL
_refine_ls_goodness_of_fit_ref 1.015
_refine_ls_hydrogen_treatment refall
_refine_ls_matrix_type full
_refine_ls_number_parameters 464
_refine_ls_number_reflns 6209
_refine_ls_number_restraints 0
_refine_ls_restrained_S_all 1.015
_refine_ls_R_factor_all 0.0278
_refine_ls_R_factor_gt 0.0232
_refine_ls_shift/su_max 0.111
_refine_ls_shift/su_mean 0.006
_refine_ls_structure_factor_coef Fsqd
_refine_ls_weighting_details 'calc w=1/[\s^2^(Fo^2^)+(0.0190P)^2^+5.1109P] where P=(Fo^2^+2Fc^2^)/3'
_refine_ls_weighting_scheme calc
_refine_ls_wR_factor_gt 0.0524
_refine_ls_wR_factor_ref 0.0545
_reflns_number_gt 5614
_reflns_number_total 6209
_reflns_threshold_expression >2sigma(I)
_cod_data_source_file ic060624rsi20060412_061825.cif
_cod_data_source_block L2XHg(PF6)2
_cod_depositor_comments
;
The following automatic conversions were performed:

data item '_exptl_absorpt_correction_type' value 'Gaussian' was
changed to 'gaussian' in accordance with the
/home/saulius/struct/COD-crude-data/automatic-downloads/DataCite-retrospective/ACS/depositions/lib/dictionaries/cif_core.dic
dictionary named 'cif_core.dic' version 2.4.2 last updated on
2011-04-26.

data item '_symmetry_cell_setting' value 'Monoclinic' was changed to
'monoclinic' in accordance with the
/home/saulius/struct/COD-crude-data/automatic-downloads/DataCite-retrospective/ACS/depositions/lib/dictionaries/cif_core.dic
dictionary named 'cif_core.dic' version 2.4.2 last updated on
2011-04-26.

Automatic conversion script
Id: cif_fix_values 6909 2019-04-08 15:41:33Z antanas 
;
_cod_original_sg_symbol_H-M P21/n
_cod_database_code 4350330

loop_
_symmetry_equiv_pos_as_xyz
'x, y, z'
'-x+1/2, y+1/2, -z+1/2'
'-x, -y, -z'
'x-1/2, -y-1/2, z-1/2'

loop_
_atom_site_label
_atom_site_type_symbol
_atom_site_fract_x
_atom_site_fract_y
_atom_site_fract_z
_atom_site_U_iso_or_equiv
_atom_site_adp_type
_atom_site_occupancy
_atom_site_symmetry_multiplicity
_atom_site_calc_flag
Hg Hg 0.322680(11) 0.228815(6) 0.608622(6) 0.02017(5) Uani 1 1 d
S1 S 0.19380(9) 0.17333(5) 0.73277(5) 0.02900(18) Uani 1 1 d
S2 S 0.32107(9) 0.07964(5) 0.56685(5) 0.02764(17) Uani 1 1 d
S3 S 0.32139(8) 0.25647(5) 0.45379(5) 0.02387(16) Uani 1 1 d
N1 N 0.1761(3) 0.35191(15) 0.61658(15) 0.0210(5) Uani 1 1 d
N2 N 0.4762(3) 0.32981(15) 0.64685(14) 0.0193(5) Uani 1 1 d
C1 C 0.1222(4) 0.3563(2) 0.6976(2) 0.0268(7) Uani 1 1 d
H1A H 0.092(4) 0.406(2) 0.705(2) 0.025(9) Uiso 1 1 d
H1B H 0.200(4) 0.347(2) 0.731(2) 0.022(9) Uiso 1 1 d
C2 C 0.0042(4) 0.2991(2) 0.7169(2) 0.0330(8) Uani 1 1 d
H2A H -0.009(4) 0.306(3) 0.773(3) 0.042(11) Uiso 1 1 d
H2B H -0.081(4) 0.317(2) 0.692(2) 0.023(9) Uiso 1 1 d
C3 C 0.0221(4) 0.2090(2) 0.6991(2) 0.0343(8) Uani 1 1 d
H3A H 0.007(4) 0.197(2) 0.643(2) 0.035(10) Uiso 1 1 d
H3B H -0.045(5) 0.174(3) 0.724(3) 0.056(13) Uiso 1 1 d
C4 C 0.1822(5) 0.0677(2) 0.7032(2) 0.0346(8) Uani 1 1 d
H4A H 0.260(4) 0.045(3) 0.722(2) 0.038(11) Uiso 1 1 d
H4B H 0.108(4) 0.044(2) 0.726(2) 0.029(9) Uiso 1 1 d
C5 C 0.1634(4) 0.0527(2) 0.6164(2) 0.0342(8) Uani 1 1 d
H5A H 0.084(4) 0.082(2) 0.590(2) 0.030(10) Uiso 1 1 d
H5B H 0.145(4) -0.004(3) 0.605(2) 0.045(12) Uiso 1 1 d
C6 C 0.2532(4) 0.0889(2) 0.4667(2) 0.0279(7) Uani 1 1 d
H6A H 0.269(4) 0.034(3) 0.444(2) 0.039(11) Uiso 1 1 d
H6B H 0.155(4) 0.100(2) 0.467(2) 0.026(9) Uiso 1 1 d
C7 C 0.3310(4) 0.1520(2) 0.42031(19) 0.0273(7) Uani 1 1 d
H7A H 0.292(4) 0.151(2) 0.368(2) 0.024(9) Uiso 1 1 d
H7B H 0.423(4) 0.140(2) 0.422(2) 0.031(10) Uiso 1 1 d
C8 C 0.1368(4) 0.2780(2) 0.4369(2) 0.0280(7) Uani 1 1 d
H8A H 0.117(4) 0.282(2) 0.381(2) 0.030(10) Uiso 1 1 d
H8B H 0.084(5) 0.236(3) 0.458(3) 0.048(13) Uiso 1 1 d
C9 C 0.0959(4) 0.3587(2) 0.4722(2) 0.0293(7) Uani 1 1 d
H9A H 0.162(4) 0.400(2) 0.462(2) 0.027(9) Uiso 1 1 d
H9B H 0.008(4) 0.374(3) 0.444(2) 0.042(11) Uiso 1 1 d
C10 C 0.0575(3) 0.3563(2) 0.5574(2) 0.0257(7) Uani 1 1 d
H10A H 0.002(4) 0.401(2) 0.570(2) 0.021(8) Uiso 1 1 d
H10B H 0.001(4) 0.314(2) 0.5644(19) 0.019(8) Uiso 1 1 d
C11 C 0.2732(3) 0.41927(18) 0.60987(17) 0.0199(6) Uani 1 1 d
C12 C 0.4166(3) 0.40861(17) 0.62454(16) 0.0192(6) Uani 1 1 d
C13 C 0.5045(4) 0.4763(2) 0.62015(19) 0.0258(7) Uani 1 1 d
H13A H 0.597(4) 0.468(2) 0.629(2) 0.025(9) Uiso 1 1 d
C14 C 0.4528(4) 0.5524(2) 0.6012(2) 0.0298(7) Uani 1 1 d
H14A H 0.513(4) 0.598(2) 0.602(2) 0.028(9) Uiso 1 1 d
C15 C 0.3122(4) 0.5631(2) 0.5864(2) 0.0309(7) Uani 1 1 d
H15A H 0.275(4) 0.617(2) 0.572(2) 0.027(9) Uiso 1 1 d
C16 C 0.2237(4) 0.49684(19) 0.5914(2) 0.0278(7) Uani 1 1 d
H16A H 0.124(4) 0.504(2) 0.582(2) 0.035(10) Uiso 1 1 d
C17 C 0.5101(4) 0.3263(2) 0.73217(19) 0.0292(7) Uani 1 1 d
H17A H 0.588(4) 0.372(2) 0.743(2) 0.032(10) Uiso 1 1 d
H17B H 0.544(4) 0.274(2) 0.742(2) 0.029(10) Uiso 1 1 d
H17C H 0.428(4) 0.339(2) 0.763(2) 0.021(8) Uiso 1 1 d
C18 C 0.6045(3) 0.3122(2) 0.6044(2) 0.0277(7) Uani 1 1 d
H18A H 0.679(4) 0.349(2) 0.622(2) 0.028(9) Uiso 1 1 d
H18B H 0.579(4) 0.314(2) 0.549(2) 0.037(10) Uiso 1 1 d
H18C H 0.626(4) 0.260(3) 0.620(2) 0.036(11) Uiso 1 1 d
P1 P 0.75974(9) 0.17771(5) 0.44528(5) 0.02712(18) Uani 1 1 d
F1 F 0.7061(3) 0.11944(17) 0.37620(15) 0.0594(7) Uani 1 1 d
F2 F 0.6332(2) 0.23741(13) 0.42421(16) 0.0470(6) Uani 1 1 d
F3 F 0.8150(2) 0.23636(15) 0.51312(15) 0.0491(6) Uani 1 1 d
F4 F 0.8903(3) 0.12050(16) 0.46419(18) 0.0705(9) Uani 1 1 d
F5 F 0.6674(3) 0.1308(2) 0.50282(15) 0.0744(10) Uani 1 1 d
F6 F 0.8504(3) 0.2274(2) 0.38589(16) 0.0675(9) Uani 1 1 d
P2 P 0.65132(9) 0.05340(5) 0.74516(5) 0.02793(18) Uani 1 1 d
F7 F 0.5558(3) -0.00541(15) 0.69285(15) 0.0550(6) Uani 1 1 d
F8 F 0.5151(3) 0.0893(2) 0.78215(18) 0.0743(9) Uani 1 1 d
F9 F 0.7466(3) 0.11109(17) 0.79931(15) 0.0567(7) Uani 1 1 d
F10 F 0.7875(3) 0.0177(2) 0.71029(18) 0.0708(8) Uani 1 1 d
F11 F 0.6402(4) 0.12045(19) 0.68032(19) 0.0809(10) Uani 1 1 d
F12 F 0.6590(3) -0.0127(2) 0.81298(18) 0.0791(10) Uani 1 1 d

loop_
_atom_site_aniso_label
_atom_site_aniso_U_11
_atom_site_aniso_U_22
_atom_site_aniso_U_33
_atom_site_aniso_U_23
_atom_site_aniso_U_13
_atom_site_aniso_U_12
Hg 0.02439(7) 0.01428(7) 0.02151(7) -0.00154(4) -0.00273(4) -0.00098(4)
S1 0.0410(5) 0.0222(4) 0.0237(4) 0.0019(3) 0.0012(3) -0.0050(3)
S2 0.0348(4) 0.0188(4) 0.0289(4) -0.0009(3) -0.0036(3) 0.0017(3)
S3 0.0246(4) 0.0238(4) 0.0230(4) 0.0011(3) -0.0027(3) -0.0030(3)
N1 0.0209(12) 0.0177(12) 0.0242(13) -0.0015(10) -0.0013(10) -0.0009(10)
N2 0.0220(12) 0.0182(12) 0.0172(12) -0.0008(9) -0.0030(9) 0.0005(10)
C1 0.0279(17) 0.0216(16) 0.0313(17) -0.0054(14) 0.0055(14) -0.0007(13)
C2 0.0271(17) 0.0306(18) 0.042(2) -0.0028(16) 0.0118(15) -0.0025(14)
C3 0.0312(18) 0.0294(18) 0.042(2) 0.0010(16) 0.0053(16) -0.0073(15)
C4 0.052(2) 0.0165(15) 0.036(2) 0.0081(14) 0.0024(17) -0.0038(16)
C5 0.044(2) 0.0196(16) 0.039(2) -0.0022(15) 0.0029(16) -0.0094(15)
C6 0.0339(18) 0.0206(16) 0.0287(17) -0.0042(13) -0.0036(14) -0.0024(14)
C7 0.0283(17) 0.0303(17) 0.0233(16) -0.0077(14) 0.0005(13) -0.0002(14)
C8 0.0262(16) 0.0284(17) 0.0285(17) -0.0015(14) -0.0093(13) -0.0011(14)
C9 0.0306(17) 0.0243(16) 0.0319(18) 0.0030(14) -0.0113(14) 0.0023(14)
C10 0.0198(15) 0.0219(16) 0.0350(18) -0.0032(14) -0.0033(13) 0.0009(13)
C11 0.0236(14) 0.0164(14) 0.0197(14) -0.0022(11) 0.0012(11) -0.0019(12)
C12 0.0251(15) 0.0160(13) 0.0162(13) -0.0018(11) -0.0006(11) -0.0026(11)
C13 0.0252(16) 0.0241(16) 0.0282(16) -0.0015(13) 0.0010(13) -0.0042(13)
C14 0.0400(19) 0.0194(15) 0.0302(17) -0.0014(13) 0.0030(14) -0.0115(14)
C15 0.045(2) 0.0146(15) 0.0333(18) 0.0017(13) 0.0005(15) -0.0020(14)
C16 0.0315(17) 0.0171(15) 0.0343(18) -0.0010(13) -0.0031(14) 0.0026(13)
C17 0.0361(18) 0.0303(18) 0.0203(16) -0.0003(14) -0.0076(14) -0.0012(15)
C18 0.0199(15) 0.0271(17) 0.0362(19) -0.0017(15) 0.0023(13) 0.0022(14)
P1 0.0286(4) 0.0239(4) 0.0286(4) -0.0061(3) -0.0018(3) 0.0018(3)
F1 0.0676(16) 0.0557(16) 0.0517(14) -0.0296(12) -0.0335(12) 0.0250(13)
F2 0.0302(11) 0.0305(12) 0.0800(18) -0.0079(11) -0.0027(11) 0.0033(9)
F3 0.0325(12) 0.0579(15) 0.0571(15) -0.0351(12) 0.0054(10) -0.0127(10)
F4 0.0725(18) 0.0472(15) 0.087(2) -0.0260(14) -0.0485(16) 0.0312(13)
F5 0.0809(19) 0.096(2) 0.0441(14) 0.0272(15) -0.0197(13) -0.0624(18)
F6 0.0317(13) 0.118(3) 0.0530(16) 0.0271(16) 0.0065(11) -0.0064(14)
P2 0.0321(4) 0.0259(4) 0.0255(4) 0.0009(3) -0.0018(3) -0.0025(4)
F7 0.0614(16) 0.0440(14) 0.0574(15) -0.0119(12) -0.0209(12) -0.0077(12)
F8 0.0360(13) 0.107(3) 0.080(2) -0.0336(19) 0.0087(13) 0.0028(15)
F9 0.0483(14) 0.0678(17) 0.0541(15) -0.0252(13) 0.0032(11) -0.0242(12)
F10 0.0501(15) 0.086(2) 0.0773(19) -0.0337(17) 0.0113(14) 0.0099(15)
F11 0.105(2) 0.0628(19) 0.073(2) 0.0424(16) -0.0155(18) -0.0149(17)
F12 0.0714(18) 0.088(2) 0.0746(19) 0.0531(17) -0.0315(15) -0.0350(16)

loop_
_atom_type_symbol
_atom_type_description
_atom_type_scat_dispersion_real
_atom_type_scat_dispersion_imag
_atom_type_scat_source
C C 0.0033 0.0016 'International Tables Vol C Tables 4.2.6.8 and 6.1.1.4'
H H 0.0000 0.0000 'International Tables Vol C Tables 4.2.6.8 and 6.1.1.4'
N N 0.0061 0.0033 'International Tables Vol C Tables 4.2.6.8 and 6.1.1.4'
P P 0.1023 0.0942 'International Tables Vol C Tables 4.2.6.8 and 6.1.1.4'
F F 0.0171 0.0103 'International Tables Vol C Tables 4.2.6.8 and 6.1.1.4'
Hg Hg -2.3894 9.2266 'International Tables Vol C Tables 4.2.6.8 and 6.1.1.4'
S S 0.1246 0.1234 'International Tables Vol C Tables 4.2.6.8 and 6.1.1.4'

loop_
_geom_angle_atom_site_label_1
_geom_angle_atom_site_label_2
_geom_angle_atom_site_label_3
_geom_angle
N2 Hg N1 75.75(8)
N2 Hg S2 140.30(6)
N1 Hg S2 143.55(6)
N2 Hg S1 109.51(6)
N1 Hg S1 87.11(6)
S2 Hg S1 84.18(3)
N2 Hg S3 97.72(6)
N1 Hg S3 86.49(6)
S2 Hg S3 83.44(3)
S1 Hg S3 149.49(3)
C4 S1 C3 100.12(19)
C4 S1 Hg 97.40(13)
C3 S1 Hg 94.77(13)
C6 S2 C5 100.93(17)
C6 S2 Hg 100.48(11)
C5 S2 Hg 95.59(12)
C7 S3 C8 101.30(16)
C7 S3 Hg 98.88(11)
C8 S3 Hg 98.73(12)
C11 N1 C10 112.5(2)
C11 N1 C1 106.5(2)
C10 N1 C1 109.9(2)
C11 N1 Hg 104.37(17)
C10 N1 Hg 114.96(18)
C1 N1 Hg 108.08(19)
C12 N2 C18 111.6(2)
C12 N2 C17 111.0(2)
C18 N2 C17 108.9(3)
C12 N2 Hg 109.05(17)
C18 N2 Hg 104.84(19)
C17 N2 Hg 111.29(19)
N1 C1 C2 117.5(3)
N1 C1 H1A 108(2)
C2 C1 H1A 107(2)
N1 C1 H1B 105(2)
C2 C1 H1B 110(2)
H1A C1 H1B 109(3)
C1 C2 C3 117.8(3)
C1 C2 H2A 106(3)
C3 C2 H2A 109(3)
C1 C2 H2B 110(2)
C3 C2 H2B 108(2)
H2A C2 H2B 105(3)
C2 C3 S1 110.9(3)
C2 C3 H3A 112(2)
S1 C3 H3A 110(2)
C2 C3 H3B 113(3)
S1 C3 H3B 106(3)
H3A C3 H3B 104(4)
C5 C4 S1 115.8(2)
C5 C4 H4A 111(3)
S1 C4 H4A 105(3)
C5 C4 H4B 107(2)
S1 C4 H4B 109(2)
H4A C4 H4B 109(4)
C4 C5 S2 110.7(3)
C4 C5 H5A 115(2)
S2 C5 H5A 108(2)
C4 C5 H5B 111(3)
S2 C5 H5B 107(3)
H5A C5 H5B 104(3)
C7 C6 S2 112.8(2)
C7 C6 H6A 109(2)
S2 C6 H6A 104(2)
C7 C6 H6B 112(2)
S2 C6 H6B 109(2)
H6A C6 H6B 110(3)
C6 C7 S3 116.4(2)
C6 C7 H7A 107(2)
S3 C7 H7A 107(2)
C6 C7 H7B 109(2)
S3 C7 H7B 105(2)
H7A C7 H7B 112(3)
C9 C8 S3 112.0(2)
C9 C8 H8A 107(2)
S3 C8 H8A 108(2)
C9 C8 H8B 109(3)
S3 C8 H8B 110(3)
H8A C8 H8B 111(4)
C8 C9 C10 116.0(3)
C8 C9 H9A 112(2)
C10 C9 H9A 112(2)
C8 C9 H9B 105(2)
C10 C9 H9B 103(2)
H9A C9 H9B 107(3)
N1 C10 C9 116.3(3)
N1 C10 H10A 107(2)
C9 C10 H10A 112(2)
N1 C10 H10B 109(2)
C9 C10 H10B 109(2)
H10A C10 H10B 103(3)
C16 C11 C12 118.6(3)
C16 C11 N1 120.0(3)
C12 C11 N1 121.3(3)
C11 C12 C13 118.8(3)
C11 C12 N2 121.9(2)
C13 C12 N2 119.2(3)
C14 C13 C12 121.4(3)
C14 C13 H13A 122(2)
C12 C13 H13A 117(2)
C15 C14 C13 120.0(3)
C15 C14 H14A 120(2)
C13 C14 H14A 120(2)
C14 C15 C16 119.3(3)
C14 C15 H15A 120(2)
C16 C15 H15A 120(2)
C15 C16 C11 121.9(3)
C15 C16 H16A 120(2)
C11 C16 H16A 118(2)
N2 C17 H17A 105(2)
N2 C17 H17B 106(2)
H17A C17 H17B 112(3)
N2 C17 H17C 111.9(19)
H17A C17 H17C 109(3)
H17B C17 H17C 112(3)
N2 C18 H18A 110(2)
N2 C18 H18B 107(2)
H18A C18 H18B 116(3)
N2 C18 H18C 103(3)
H18A C18 H18C 110(3)
H18B C18 H18C 111(4)
F5 P1 F3 91.02(14)
F5 P1 F1 89.94(16)
F3 P1 F1 179.03(17)
F5 P1 F4 92.55(19)
F3 P1 F4 88.51(13)
F1 P1 F4 91.30(13)
F5 P1 F2 89.89(17)
F3 P1 F2 91.14(14)
F1 P1 F2 89.01(13)
F4 P1 F2 177.55(18)
F5 P1 F6 178.34(18)
F3 P1 F6 89.00(15)
F1 P1 F6 90.05(17)
F4 P1 F6 89.11(17)
F2 P1 F6 88.46(15)
F11 P2 F10 91.4(2)
F11 P2 F7 90.43(16)
F10 P2 F7 91.63(16)
F11 P2 F9 90.84(17)
F10 P2 F9 88.68(15)
F7 P2 F9 178.68(16)
F11 P2 F12 177.9(2)
F10 P2 F12 90.64(19)
F7 P2 F12 90.25(15)
F9 P2 F12 88.47(16)
F11 P2 F8 89.5(2)
F10 P2 F8 178.83(17)
F7 P2 F8 89.18(15)
F9 P2 F8 90.49(15)
F12 P2 F8 88.52(19)

loop_
_geom_bond_atom_site_label_1
_geom_bond_atom_site_label_2
_geom_bond_distance
Hg N2 2.299(2)
Hg N1 2.474(2)
Hg S2 2.5555(8)
Hg S1 2.6727(8)
Hg S3 2.6954(8)
S1 C4 1.812(4)
S1 C3 1.822(4)
S2 C6 1.817(3)
S2 C5 1.825(4)
S3 C7 1.816(3)
S3 C8 1.821(3)
N1 C11 1.457(4)
N1 C10 1.495(4)
N1 C1 1.507(4)
N2 C12 1.461(4)
N2 C18 1.488(4)
N2 C17 1.487(4)
C1 C2 1.522(5)
C1 H1A 0.87(4)
C1 H1B 0.94(4)
C2 C3 1.525(5)
C2 H2A 0.99(4)
C2 H2B 0.96(4)
C3 H3A 0.99(4)
C3 H3B 0.98(5)
C4 C5 1.513(5)
C4 H4A 0.89(4)
C4 H4B 0.92(4)
C5 H5A 1.00(4)
C5 H5B 0.97(4)
C6 C7 1.524(5)
C6 H6A 1.00(4)
C6 H6B 0.96(4)
C7 H7A 0.97(4)
C7 H7B 0.91(4)
C8 C9 1.519(5)
C8 H8A 0.98(4)
C8 H8B 0.94(5)
C9 C10 1.525(5)
C9 H9A 0.96(4)
C9 H9B 0.98(4)
C10 H10A 0.94(4)
C10 H10B 0.90(4)
C11 C16 1.394(4)
C11 C12 1.402(4)
C12 C13 1.402(4)
C13 C14 1.379(5)
C13 H13A 0.91(4)
C14 C15 1.376(5)
C14 H14A 0.95(4)
C15 C16 1.388(5)
C15 H15A 0.99(4)
C16 H16A 0.98(4)
C17 H17A 1.07(4)
C17 H17B 0.94(4)
C17 H17C 0.99(4)
C18 H18A 0.97(4)
C18 H18B 0.97(4)
C18 H18C 0.93(4)
P1 F5 1.561(3)
P1 F3 1.585(2)
P1 F1 1.592(2)
P1 F4 1.591(2)
P1 F2 1.593(2)
P1 F6 1.596(3)
P2 F11 1.567(3)
P2 F10 1.577(3)
P2 F7 1.585(2)
P2 F9 1.590(2)
P2 F12 1.592(3)
P2 F8 1.595(3)

loop_
_geom_torsion_atom_site_label_1
_geom_torsion_atom_site_label_2
_geom_torsion_atom_site_label_3
_geom_torsion_atom_site_label_4
_geom_torsion
N2 Hg S1 C4 -144.45(16)
N1 Hg S1 C4 141.78(16)
S2 Hg S1 C4 -2.78(15)
S3 Hg S1 C4 63.70(16)
N2 Hg S1 C3 114.68(14)
N1 Hg S1 C3 40.91(14)
S2 Hg S1 C3 -103.65(13)
S3 Hg S1 C3 -37.17(14)
N2 Hg S2 C6 -115.31(15)
N1 Hg S2 C6 53.83(16)
S1 Hg S2 C6 130.94(12)
S3 Hg S2 C6 -21.12(12)
N2 Hg S2 C5 142.47(16)
N1 Hg S2 C5 -48.39(17)
S1 Hg S2 C5 28.71(13)
S3 Hg S2 C5 -123.34(13)
N2 Hg S3 C7 136.70(13)
N1 Hg S3 C7 -148.21(13)
S2 Hg S3 C7 -3.30(12)
S1 Hg S3 C7 -69.96(13)
N2 Hg S3 C8 -120.32(13)
N1 Hg S3 C8 -45.23(13)
S2 Hg S3 C8 99.69(12)
S1 Hg S3 C8 33.02(13)
N2 Hg N1 C11 21.80(17)
S2 Hg N1 C11 -151.07(14)
S1 Hg N1 C11 132.76(17)
S3 Hg N1 C11 -77.09(17)
N2 Hg N1 C10 145.5(2)
S2 Hg N1 C10 -27.4(3)
S1 Hg N1 C10 -103.6(2)
S3 Hg N1 C10 46.6(2)
N2 Hg N1 C1 -91.31(19)
S2 Hg N1 C1 95.83(19)
S1 Hg N1 C1 19.66(18)
S3 Hg N1 C1 169.81(18)
N1 Hg N2 C12 -22.13(17)
S2 Hg N2 C12 151.24(14)
S1 Hg N2 C12 -103.79(17)
S3 Hg N2 C12 62.23(18)
N1 Hg N2 C18 -141.8(2)
S2 Hg N2 C18 31.6(2)
S1 Hg N2 C18 136.59(18)
S3 Hg N2 C18 -57.40(19)
N1 Hg N2 C17 100.7(2)
S2 Hg N2 C17 -85.9(2)
S1 Hg N2 C17 19.0(2)
S3 Hg N2 C17 -174.9(2)
C11 N1 C1 C2 172.4(3)
C10 N1 C1 C2 50.2(4)
Hg N1 C1 C2 -76.0(3)
N1 C1 C2 C3 51.1(5)
C1 C2 C3 S1 46.1(4)
C4 S1 C3 C2 -179.7(3)
Hg S1 C3 C2 -81.3(3)
C3 S1 C4 C5 62.9(4)
Hg S1 C4 C5 -33.3(3)
S1 C4 C5 S2 69.2(4)
C6 S2 C5 C4 -161.8(3)
Hg S2 C5 C4 -60.0(3)
C5 S2 C6 C7 148.6(3)
Hg S2 C6 C7 50.7(3)
S2 C6 C7 S3 -63.3(3)
C8 S3 C7 C6 -65.1(3)
Hg S3 C7 C6 35.7(3)
C7 S3 C8 C9 171.0(3)
Hg S3 C8 C9 70.0(3)
S3 C8 C9 C10 -86.9(3)
C11 N1 C10 C9 57.2(4)
C1 N1 C10 C9 175.8(3)
Hg N1 C10 C9 -62.0(3)
C8 C9 C10 N1 77.9(4)
C10 N1 C11 C16 37.7(4)
C1 N1 C11 C16 -82.8(3)
Hg N1 C11 C16 163.0(2)
C10 N1 C11 C12 -144.7(3)
C1 N1 C11 C12 94.8(3)
Hg N1 C11 C12 -19.5(3)
C16 C11 C12 C13 0.1(4)
N1 C11 C12 C13 -177.5(3)
C16 C11 C12 N2 177.9(3)
N1 C11 C12 N2 0.3(4)
C18 N2 C12 C11 136.5(3)
C17 N2 C12 C11 -101.9(3)
Hg N2 C12 C11 21.1(3)
C18 N2 C12 C13 -45.7(4)
C17 N2 C12 C13 75.9(3)
Hg N2 C12 C13 -161.1(2)
C11 C12 C13 C14 -0.5(5)
N2 C12 C13 C14 -178.4(3)
C12 C13 C14 C15 0.2(5)
C13 C14 C15 C16 0.6(5)
C14 C15 C16 C11 -1.0(5)
C12 C11 C16 C15 0.7(5)
N1 C11 C16 C15 178.3(3)
